data_4111195
loop_
_publ_author_name
'William J. Evans'
'Timothy M. Champagne'
'Joseph W. Ziller'
'Nikolas Kaltsoyannis'

_publ_section_title
;
 Planar Trimethylenemethane Dianion Chemistry of Lanthanide Metallocenes:
 Synthesis, Structure, Density Functional Theory Analysis, and Reactivity
 of [(C5Me5)2Ln]2[\m-\h3:\h3-C(CH2)3] Complexes
;
_journal_name_full 'Journal of the American Chemical Society'
_journal_page_first 16178
_journal_page_last 16189
_journal_paper_doi 10.1021/ja0645988
_journal_volume 128
_journal_year 2006
_chemical_formula_sum 'C51 H80 La2'
_chemical_formula_weight 970.97
_chemical_name_systematic
; 
 ? 
;
_space_group_IT_number 2
_symmetry_cell_setting triclinic
_symmetry_space_group_name_Hall '-P 1'
_symmetry_space_group_name_H-M 'P -1'
_atom_sites_solution_hydrogens geom
_atom_sites_solution_primary direct
_atom_sites_solution_secondary difmap
_audit_creation_method SHELXTL
_cell_angle_alpha 100.2940(10)
_cell_angle_beta 103.3710(10)
_cell_angle_gamma 92.617(2)
_cell_formula_units_Z 4
_cell_length_a 16.6276(13)
_cell_length_b 17.0288(14)
_cell_length_c 17.8646(15)
_cell_measurement_temperature 163(2)
_cell_volume 4822.0(7)
_computing_cell_refinement 'Bruker SMART/SAINT'
_computing_data_collection 'Bruker SMART'
_computing_data_reduction 'Bruker SAINT'
_computing_molecular_graphics 'Bruker SHELXTL'
_computing_publication_material 'Bruker SHELXTL'
_computing_structure_refinement 'Bruker SHELXTL'
_computing_structure_solution 'Bruker SHELXTL'
_diffrn_ambient_temperature 163(2)
_diffrn_measured_fraction_theta_full 0.985
_diffrn_measured_fraction_theta_max 0.985
_diffrn_measurement_device_type 'CCD area detector'
_diffrn_measurement_method 'omega scans'
_diffrn_radiation_monochromator graphite
_diffrn_radiation_source 'normal-focus sealed tube'
_diffrn_radiation_type MoK\a
_diffrn_radiation_wavelength 0.71073
_diffrn_reflns_av_R_equivalents 0.0483
_diffrn_reflns_av_sigmaI/netI 0.0718
_diffrn_reflns_limit_h_max 20
_diffrn_reflns_limit_h_min -20
_diffrn_reflns_limit_k_max 21
_diffrn_reflns_limit_k_min -21
_diffrn_reflns_limit_l_max 22
_diffrn_reflns_limit_l_min -22
_diffrn_reflns_number 46705
_diffrn_reflns_theta_full 26.37
_diffrn_reflns_theta_max 26.37
_diffrn_reflns_theta_min 1.19
_diffrn_standards_decay_% '< 1.0'
_diffrn_standards_interval_count 'initial 50 frames recollected'
_diffrn_standards_number '50 frames'
_exptl_absorpt_coefficient_mu 1.778
_exptl_absorpt_correction_T_max 0.9323
_exptl_absorpt_correction_T_min 0.6266
_exptl_absorpt_correction_type multi-scan
_exptl_absorpt_process_details 'Bruker SADABS'
_exptl_crystal_colour yellow
_exptl_crystal_density_diffrn 1.337
_exptl_crystal_density_meas ?
_exptl_crystal_description plate
_exptl_crystal_F_000 2000
_exptl_crystal_size_max 0.29
_exptl_crystal_size_mid 0.18
_exptl_crystal_size_min 0.04
_refine_diff_density_max 1.562
_refine_diff_density_min -0.680
_refine_diff_density_rms 0.128
_refine_ls_extinction_method none
_refine_ls_goodness_of_fit_ref 1.033
_refine_ls_hydrogen_treatment constr
_refine_ls_matrix_type full
_refine_ls_number_parameters 921
_refine_ls_number_reflns 19440
_refine_ls_number_restraints 12
_refine_ls_restrained_S_all 1.033
_refine_ls_R_factor_all 0.0744
_refine_ls_R_factor_gt 0.0402
_refine_ls_shift/su_max 0.003
_refine_ls_shift/su_mean 0.000
_refine_ls_structure_factor_coef Fsqd
_refine_ls_weighting_details 'calc w=1/[\s^2^(Fo^2^)+(0.0383P)^2^+6.3393P] where P=(Fo^2^+2Fc^2^)/3'
_refine_ls_weighting_scheme calc
_refine_ls_wR_factor_gt 0.0886
_refine_ls_wR_factor_ref 0.1027
_reflns_number_gt 13605
_reflns_number_total 19440
_reflns_threshold_expression >2sigma(I)
_cod_data_source_file ja0645988si20060706_023754_1.cif
_cod_data_source_block tmc22
_cod_depositor_comments
;
The following automatic conversions were performed:

'_exptl_crystal_density_meas' value 'n/a' was changed to '?' - the
value is perceived as not measured.

Automatic conversion script
Id: cif_fix_values 3008 2015-01-20 13:52:24Z robertas 
;
_cod_database_code 4111195

loop_
_symmetry_equiv_pos_as_xyz
'x, y, z'
'-x, -y, -z'

loop_
_atom_site_label
_atom_site_type_symbol
_atom_site_fract_x
_atom_site_fract_y
_atom_site_fract_z
_atom_site_U_iso_or_equiv
_atom_site_adp_type
_atom_site_occupancy
_atom_site_symmetry_multiplicity
_atom_site_calc_flag
_atom_site_refinement_flags
La1 La 0.801334(17) 0.411789(17) 0.317975(17) 0.01823(7) Uani 1 1 d .
La2 La 0.648098(17) 0.301310(17) 0.524890(17) 0.01782(7) Uani 1 1 d .
C1 C 0.9045(3) 0.2827(3) 0.3388(3) 0.0249(12) Uani 1 1 d .
C2 C 0.9577(3) 0.3473(3) 0.3324(3) 0.0246(12) Uani 1 1 d .
C3 C 0.9351(3) 0.3610(3) 0.2548(3) 0.0249(12) Uani 1 1 d .
C4 C 0.8656(3) 0.3060(3) 0.2130(3) 0.0248(12) Uani 1 1 d .
C5 C 0.8468(3) 0.2586(3) 0.2654(3) 0.0238(12) Uani 1 1 d .
C6 C 0.9159(4) 0.2410(4) 0.4075(3) 0.0355(14) Uani 1 1 d .
H6A H 0.9537 0.1990 0.4015 0.053 Uiso 1 1 calc R
H6B H 0.8621 0.2169 0.4097 0.053 Uiso 1 1 calc R
H6C H 0.9395 0.2800 0.4561 0.053 Uiso 1 1 calc R
C7 C 1.0317(3) 0.3912(4) 0.3941(4) 0.0397(15) Uani 1 1 d .
H7A H 1.0807 0.3619 0.3919 0.060 Uiso 1 1 calc R
H7B H 1.0205 0.3950 0.4461 0.060 Uiso 1 1 calc R
H7C H 1.0417 0.4452 0.3844 0.060 Uiso 1 1 calc R
C8 C 0.9873(3) 0.4136(3) 0.2215(4) 0.0352(14) Uani 1 1 d .
H8A H 1.0300 0.3829 0.2034 0.053 Uiso 1 1 calc R
H8B H 1.0139 0.4599 0.2622 0.053 Uiso 1 1 calc R
H8C H 0.9520 0.4321 0.1773 0.053 Uiso 1 1 calc R
C9 C 0.8225(4) 0.2947(4) 0.1272(3) 0.0393(15) Uani 1 1 d .
H9A H 0.8505 0.2565 0.0965 0.059 Uiso 1 1 calc R
H9B H 0.8244 0.3462 0.1103 0.059 Uiso 1 1 calc R
H9C H 0.7645 0.2740 0.1192 0.059 Uiso 1 1 calc R
C10 C 0.7810(3) 0.1884(3) 0.2440(4) 0.0363(14) Uani 1 1 d .
H10A H 0.8052 0.1391 0.2267 0.054 Uiso 1 1 calc R
H10B H 0.7353 0.1974 0.2016 0.054 Uiso 1 1 calc R
H10C H 0.7598 0.1835 0.2900 0.054 Uiso 1 1 calc R
C11 C 0.7613(3) 0.5732(3) 0.3397(3) 0.0216(11) Uani 1 1 d .
C12 C 0.8231(3) 0.5714(3) 0.2975(3) 0.0214(11) Uani 1 1 d .
C13 C 0.7901(3) 0.5261(3) 0.2208(3) 0.0207(11) Uani 1 1 d .
C14 C 0.7069(3) 0.4973(3) 0.2172(3) 0.0216(11) Uani 1 1 d .
C15 C 0.6895(3) 0.5270(3) 0.2897(3) 0.0205(11) Uani 1 1 d .
C16 C 0.7674(3) 0.6218(3) 0.4208(3) 0.0286(12) Uani 1 1 d .
H16A H 0.7512 0.6757 0.4167 0.043 Uiso 1 1 calc R
H16B H 0.8246 0.6254 0.4523 0.043 Uiso 1 1 calc R
H16C H 0.7302 0.5956 0.4461 0.043 Uiso 1 1 calc R
C17 C 0.9083(3) 0.6165(3) 0.3270(3) 0.0317(13) Uani 1 1 d .
H17A H 0.9056 0.6708 0.3157 0.048 Uiso 1 1 calc R
H17B H 0.9472 0.5884 0.3005 0.048 Uiso 1 1 calc R
H17C H 0.9273 0.6198 0.3837 0.048 Uiso 1 1 calc R
C18 C 0.8282(3) 0.5215(3) 0.1521(3) 0.0328(13) Uani 1 1 d .
H18A H 0.8157 0.5681 0.1277 0.049 Uiso 1 1 calc R
H18B H 0.8054 0.4723 0.1137 0.049 Uiso 1 1 calc R
H18C H 0.8885 0.5209 0.1699 0.049 Uiso 1 1 calc R
C19 C 0.6490(3) 0.4409(3) 0.1496(3) 0.0323(13) Uani 1 1 d .
H19A H 0.6160 0.4719 0.1144 0.048 Uiso 1 1 calc R
H19B H 0.6119 0.4082 0.1697 0.048 Uiso 1 1 calc R
H19C H 0.6814 0.4059 0.1207 0.048 Uiso 1 1 calc R
C20 C 0.6046(3) 0.5201(3) 0.3066(3) 0.0318(13) Uani 1 1 d .
H20A H 0.5747 0.5658 0.2931 0.048 Uiso 1 1 calc R
H20B H 0.6109 0.5197 0.3625 0.048 Uiso 1 1 calc R
H20C H 0.5733 0.4702 0.2752 0.048 Uiso 1 1 calc R
C21 C 0.4765(3) 0.3102(3) 0.4685(3) 0.0193(11) Uani 1 1 d .
C22 C 0.4809(3) 0.2500(3) 0.5136(3) 0.0257(12) Uani 1 1 d .
C23 C 0.5122(3) 0.1831(3) 0.4741(3) 0.0278(12) Uani 1 1 d .
C24 C 0.5254(3) 0.2029(3) 0.4036(3) 0.0237(11) Uani 1 1 d .
C25 C 0.5024(3) 0.2803(3) 0.3999(3) 0.0208(11) Uani 1 1 d .
C26 C 0.4430(3) 0.3897(3) 0.4874(3) 0.0284(12) Uani 1 1 d .
H26A H 0.3830 0.3846 0.4645 0.043 Uiso 1 1 calc R
H26B H 0.4700 0.4294 0.4655 0.043 Uiso 1 1 calc R
H26C H 0.4539 0.4070 0.5444 0.043 Uiso 1 1 calc R
C27 C 0.4438(4) 0.2526(4) 0.5838(3) 0.0416(16) Uani 1 1 d .
H27A H 0.3852 0.2318 0.5659 0.062 Uiso 1 1 calc R
H27B H 0.4484 0.3081 0.6123 0.062 Uiso 1 1 calc R
H27C H 0.4739 0.2196 0.6186 0.062 Uiso 1 1 calc R
C28 C 0.5214(4) 0.1026(3) 0.4974(4) 0.0472(17) Uani 1 1 d .
H28A H 0.4692 0.0684 0.4751 0.071 Uiso 1 1 calc R
H28B H 0.5348 0.1096 0.5547 0.071 Uiso 1 1 calc R
H28C H 0.5661 0.0773 0.4775 0.071 Uiso 1 1 calc R
C29 C 0.5563(4) 0.1464(3) 0.3423(3) 0.0393(15) Uani 1 1 d .
H29A H 0.5088 0.1155 0.3035 0.059 Uiso 1 1 calc R
H29B H 0.5919 0.1097 0.3678 0.059 Uiso 1 1 calc R
H29C H 0.5881 0.1776 0.3160 0.059 Uiso 1 1 calc R
C30 C 0.4956(3) 0.3207(3) 0.3311(3) 0.0291(13) Uani 1 1 d .
H30A H 0.4407 0.3054 0.2951 0.044 Uiso 1 1 calc R
H30B H 0.5386 0.3040 0.3038 0.044 Uiso 1 1 calc R
H30C H 0.5030 0.3789 0.3494 0.044 Uiso 1 1 calc R
C31 C 0.7964(3) 0.3125(3) 0.6406(3) 0.0248(12) Uani 1 1 d .
C32 C 0.7582(3) 0.3815(3) 0.6649(3) 0.0267(12) Uani 1 1 d .
C33 C 0.6867(3) 0.3564(3) 0.6878(3) 0.0293(13) Uani 1 1 d .
C34 C 0.6819(3) 0.2717(3) 0.6786(3) 0.0266(12) Uani 1 1 d .
C35 C 0.7502(3) 0.2451(3) 0.6489(3) 0.0248(12) Uani 1 1 d .
C36 C 0.8796(3) 0.3125(4) 0.6202(4) 0.0417(16) Uani 1 1 d .
H36A H 0.9238 0.3169 0.6681 0.063 Uiso 1 1 calc R
H36B H 0.8872 0.3580 0.5951 0.063 Uiso 1 1 calc R
H36C H 0.8817 0.2624 0.5841 0.063 Uiso 1 1 calc R
C37 C 0.7916(4) 0.4678(3) 0.6738(3) 0.0432(16) Uani 1 1 d .
H37A H 0.8288 0.4858 0.7261 0.065 Uiso 1 1 calc R
H37B H 0.7453 0.5016 0.6674 0.065 Uiso 1 1 calc R
H37C H 0.8223 0.4719 0.6338 0.065 Uiso 1 1 calc R
C38 C 0.6287(4) 0.4110(4) 0.7203(4) 0.0445(16) Uani 1 1 d .
H38A H 0.6485 0.4258 0.7775 0.067 Uiso 1 1 calc R
H38B H 0.5728 0.3831 0.7068 0.067 Uiso 1 1 calc R
H38C H 0.6269 0.4594 0.6977 0.067 Uiso 1 1 calc R
C39 C 0.6269(4) 0.2195(4) 0.7095(4) 0.0447(16) Uani 1 1 d .
H39A H 0.6525 0.2188 0.7646 0.067 Uiso 1 1 calc R
H39B H 0.6198 0.1648 0.6787 0.067 Uiso 1 1 calc R
H39C H 0.5726 0.2408 0.7053 0.067 Uiso 1 1 calc R
C40 C 0.7706(4) 0.1606(3) 0.6337(4) 0.0439(16) Uani 1 1 d .
H40A H 0.8063 0.1487 0.6814 0.066 Uiso 1 1 calc R
H40B H 0.7996 0.1527 0.5914 0.066 Uiso 1 1 calc R
H40C H 0.7192 0.1248 0.6183 0.066 Uiso 1 1 calc R
C41 C 0.7387(3) 0.3998(3) 0.4520(3) 0.0198(11) Uani 1 1 d .
C42 C 0.8225(3) 0.4322(3) 0.4720(3) 0.0211(11) Uani 1 1 d D
C43 C 0.6750(3) 0.4387(3) 0.4797(3) 0.0207(11) Uani 1 1 d D
C44 C 0.7170(3) 0.3233(3) 0.4007(3) 0.0237(12) Uani 1 1 d D
La3 La 0.362524(18) 0.204914(17) -0.047894(17) 0.01956(8) Uani 1 1 d .
La4 La 0.198269(18) 0.121965(17) 0.165690(18) 0.02125(8) Uani 1 1 d .
C45 C 0.3239(3) 0.0746(3) -0.1780(3) 0.0208(11) Uani 1 1 d .
C46 C 0.3552(3) 0.1388(3) -0.2052(3) 0.0243(12) Uani 1 1 d .
C47 C 0.2960(3) 0.1967(3) -0.2082(3) 0.0262(12) Uani 1 1 d .
C48 C 0.2293(3) 0.1672(3) -0.1810(3) 0.0261(12) Uani 1 1 d .
C49 C 0.2460(3) 0.0911(3) -0.1639(3) 0.0221(11) Uani 1 1 d .
C50 C 0.3646(3) -0.0025(3) -0.1709(3) 0.0326(13) Uani 1 1 d .
H50A H 0.3451 -0.0415 -0.2202 0.049 Uiso 1 1 calc R
H50B H 0.3499 -0.0245 -0.1281 0.049 Uiso 1 1 calc R
H50C H 0.4250 0.0085 -0.1596 0.049 Uiso 1 1 calc R
C51 C 0.4316(3) 0.1388(4) -0.2368(3) 0.0371(15) Uani 1 1 d .
H51A H 0.4169 0.1135 -0.2925 0.056 Uiso 1 1 calc R
H51B H 0.4728 0.1089 -0.2077 0.056 Uiso 1 1 calc R
H51C H 0.4550 0.1942 -0.2307 0.056 Uiso 1 1 calc R
C52 C 0.2982(4) 0.2726(3) -0.2408(4) 0.0443(16) Uani 1 1 d .
H52A H 0.2730 0.2604 -0.2974 0.066 Uiso 1 1 calc R
H52B H 0.3559 0.2947 -0.2313 0.066 Uiso 1 1 calc R
H52C H 0.2671 0.3118 -0.2149 0.066 Uiso 1 1 calc R
C53 C 0.1520(4) 0.2097(4) -0.1754(4) 0.0448(17) Uani 1 1 d .
H53A H 0.1091 0.1925 -0.2243 0.067 Uiso 1 1 calc R
H53B H 0.1655 0.2678 -0.1665 0.067 Uiso 1 1 calc R
H53C H 0.1313 0.1963 -0.1316 0.067 Uiso 1 1 calc R
C54 C 0.1852(4) 0.0327(3) -0.1457(3) 0.0373(15) Uani 1 1 d .
H54A H 0.1518 -0.0002 -0.1947 0.056 Uiso 1 1 calc R
H54B H 0.1486 0.0624 -0.1174 0.056 Uiso 1 1 calc R
H54C H 0.2158 -0.0020 -0.1131 0.056 Uiso 1 1 calc R
C55 C 0.4567(3) 0.3320(3) 0.0654(3) 0.0203(11) Uani 1 1 d .
C56 C 0.5120(3) 0.2707(3) 0.0622(3) 0.0253(12) Uani 1 1 d .
C57 C 0.5324(3) 0.2619(3) -0.0116(3) 0.0293(13) Uani 1 1 d .
C58 C 0.4918(3) 0.3179(3) -0.0527(3) 0.0302(13) Uani 1 1 d .
C59 C 0.4439(3) 0.3601(3) -0.0057(3) 0.0245(12) Uani 1 1 d .
C60 C 0.4252(3) 0.3681(3) 0.1341(3) 0.0293(13) Uani 1 1 d .
H60A H 0.4655 0.4113 0.1675 0.044 Uiso 1 1 calc R
H60B H 0.4171 0.3269 0.1643 0.044 Uiso 1 1 calc R
H60C H 0.3722 0.3898 0.1158 0.044 Uiso 1 1 calc R
C61 C 0.5486(3) 0.2284(3) 0.1271(3) 0.0358(14) Uani 1 1 d .
H61A H 0.5999 0.2591 0.1597 0.054 Uiso 1 1 calc R
H61B H 0.5610 0.1748 0.1047 0.054 Uiso 1 1 calc R
H61C H 0.5090 0.2238 0.1594 0.054 Uiso 1 1 calc R
C62 C 0.5946(4) 0.2077(4) -0.0365(4) 0.055(2) Uani 1 1 d .
H62A H 0.6501 0.2366 -0.0194 0.082 Uiso 1 1 calc R
H62B H 0.5798 0.1911 -0.0937 0.082 Uiso 1 1 calc R
H62C H 0.5945 0.1603 -0.0124 0.082 Uiso 1 1 calc R
C63 C 0.5082(4) 0.3401(4) -0.1265(4) 0.0528(19) Uani 1 1 d .
H63A H 0.5563 0.3801 -0.1125 0.079 Uiso 1 1 calc R
H63B H 0.4594 0.3625 -0.1543 0.079 Uiso 1 1 calc R
H63C H 0.5196 0.2922 -0.1604 0.079 Uiso 1 1 calc R
C64 C 0.3909(4) 0.4265(3) -0.0253(4) 0.0418(15) Uani 1 1 d .
H64A H 0.4250 0.4779 -0.0083 0.063 Uiso 1 1 calc R
H64B H 0.3459 0.4276 0.0018 0.063 Uiso 1 1 calc R
H64C H 0.3674 0.4173 -0.0820 0.063 Uiso 1 1 calc R
C65 C 0.1656(3) 0.2870(3) 0.1935(3) 0.0274(12) Uani 1 1 d .
C66 C 0.0884(3) 0.2418(3) 0.1538(3) 0.0293(13) Uani 1 1 d .
C67 C 0.0645(3) 0.1968(3) 0.2051(3) 0.0293(13) Uani 1 1 d .
C68 C 0.1262(3) 0.2122(3) 0.2763(3) 0.0293(13) Uani 1 1 d .
C69 C 0.1889(3) 0.2681(3) 0.2689(3) 0.0261(12) Uani 1 1 d .
C70 C 0.2060(4) 0.3518(3) 0.1646(4) 0.0493(18) Uani 1 1 d .
H70A H 0.1847 0.4029 0.1817 0.074 Uiso 1 1 calc R
H70B H 0.1935 0.3392 0.1072 0.074 Uiso 1 1 calc R
H70C H 0.2662 0.3557 0.1860 0.074 Uiso 1 1 calc R
C71 C 0.0389(4) 0.2482(4) 0.0732(4) 0.0500(18) Uani 1 1 d .
H71A H 0.0033 0.2922 0.0777 0.075 Uiso 1 1 calc R
H71B H 0.0043 0.1978 0.0488 0.075 Uiso 1 1 calc R
H71C H 0.0769 0.2585 0.0408 0.075 Uiso 1 1 calc R
C72 C -0.0164(3) 0.1447(3) 0.1873(4) 0.0463(18) Uani 1 1 d .
H72A H -0.0590 0.1770 0.2035 0.069 Uiso 1 1 calc R
H72B H -0.0085 0.1007 0.2161 0.069 Uiso 1 1 calc R
H72C H -0.0340 0.1229 0.1309 0.069 Uiso 1 1 calc R
C73 C 0.1228(4) 0.1876(4) 0.3518(3) 0.0456(17) Uani 1 1 d .
H73A H 0.0952 0.2270 0.3818 0.068 Uiso 1 1 calc R
H73B H 0.1793 0.1847 0.3824 0.068 Uiso 1 1 calc R
H73C H 0.0916 0.1349 0.3407 0.068 Uiso 1 1 calc R
C74 C 0.2625(4) 0.3044(4) 0.3334(4) 0.0453(17) Uani 1 1 d .
H74A H 0.2486 0.3541 0.3629 0.068 Uiso 1 1 calc R
H74B H 0.3091 0.3163 0.3111 0.068 Uiso 1 1 calc R
H74C H 0.2779 0.2667 0.3687 0.068 Uiso 1 1 calc R
C75 C 0.2099(3) -0.0432(3) 0.1192(3) 0.0288(13) Uani 1 1 d .
C76 C 0.1352(3) -0.0384(3) 0.1436(3) 0.0292(13) Uani 1 1 d .
C77 C 0.1547(3) -0.0123(3) 0.2260(4) 0.0317(14) Uani 1 1 d .
C78 C 0.2432(3) 0.0026(3) 0.2523(3) 0.0283(12) Uani 1 1 d .
C79 C 0.2763(3) -0.0187(3) 0.1854(3) 0.0258(12) Uani 1 1 d .
C80 C 0.2163(4) -0.0787(3) 0.0372(3) 0.0391(15) Uani 1 1 d .
H80A H 0.2198 -0.1366 0.0322 0.059 Uiso 1 1 calc R
H80B H 0.2661 -0.0540 0.0271 0.059 Uiso 1 1 calc R
H80C H 0.1670 -0.0686 -0.0009 0.059 Uiso 1 1 calc R
C81 C 0.0497(3) -0.0654(4) 0.0920(4) 0.0416(15) Uani 1 1 d .
H81A H 0.0369 -0.1226 0.0904 0.062 Uiso 1 1 calc R
H81B H 0.0476 -0.0567 0.0389 0.062 Uiso 1 1 calc R
H81C H 0.0088 -0.0346 0.1132 0.062 Uiso 1 1 calc R
C82 C 0.0953(4) -0.0143(4) 0.2774(4) 0.0443(17) Uani 1 1 d .
H82A H 0.0908 -0.0678 0.2901 0.066 Uiso 1 1 calc R
H82B H 0.0406 -0.0021 0.2498 0.066 Uiso 1 1 calc R
H82C H 0.1157 0.0256 0.3259 0.066 Uiso 1 1 calc R
C83 C 0.2942(4) 0.0329(4) 0.3345(3) 0.0424(16) Uani 1 1 d .
H83A H 0.3074 -0.0125 0.3606 0.064 Uiso 1 1 calc R
H83B H 0.2628 0.0690 0.3635 0.064 Uiso 1 1 calc R
H83C H 0.3458 0.0620 0.3329 0.064 Uiso 1 1 calc R
C84 C 0.3681(3) -0.0228(3) 0.1896(4) 0.0375(15) Uani 1 1 d .
H84A H 0.3836 -0.0764 0.1965 0.056 Uiso 1 1 calc R
H84B H 0.4004 0.0172 0.2341 0.056 Uiso 1 1 calc R
H84C H 0.3798 -0.0120 0.1409 0.056 Uiso 1 1 calc R
C85 C 0.3217(3) 0.1467(3) 0.0810(3) 0.0223(11) Uani 1 1 d .
C86 C 0.3669(3) 0.0924(3) 0.0394(3) 0.0248(12) Uani 1 1 d D
C87 C 0.3488(3) 0.1778(3) 0.1637(3) 0.0271(12) Uani 1 1 d D
C88 C 0.2464(3) 0.1716(3) 0.0386(3) 0.0260(12) Uani 1 1 d D
C89 C -0.1423(8) 0.4055(7) -0.0735(7) 0.121(4) Uiso 1 1 d .
H89 H -0.1155 0.4020 -0.0182 0.145 Uiso 1 1 calc R
C90 C -0.1956(6) 0.3303(6) -0.1041(6) 0.097(3) Uiso 1 1 d .
H90A H -0.2268 0.3208 -0.0651 0.116 Uiso 1 1 calc R
H90B H -0.2364 0.3354 -0.1526 0.116 Uiso 1 1 calc R
C91 C -0.1492(6) 0.2618(6) -0.1211(6) 0.095(3) Uiso 1 1 d .
H91A H -0.1893 0.2169 -0.1535 0.114 Uiso 1 1 calc R
H91B H -0.1245 0.2455 -0.0709 0.114 Uiso 1 1 calc R
C92 C -0.0815(5) 0.2712(5) -0.1619(5) 0.083(3) Uiso 1 1 d .
H92A H -0.1061 0.2701 -0.2182 0.100 Uiso 1 1 calc R
H92B H -0.0465 0.2259 -0.1580 0.100 Uiso 1 1 calc R
C93 C -0.0286(7) 0.3489(6) -0.1262(7) 0.112(4) Uiso 1 1 d .
H93A H 0.0093 0.3419 -0.0767 0.134 Uiso 1 1 calc R
H93B H 0.0062 0.3589 -0.1621 0.134 Uiso 1 1 calc R
C94 C -0.0697(7) 0.4174(7) -0.1097(7) 0.114(4) Uiso 1 1 d .
H94A H -0.0902 0.4369 -0.1591 0.136 Uiso 1 1 calc R
H94B H -0.0291 0.4597 -0.0735 0.136 Uiso 1 1 calc R
C95 C -0.1944(10) 0.4663(10) -0.0658(9) 0.199(7) Uiso 1 1 d .
H95A H -0.1611 0.5177 -0.0443 0.299 Uiso 1 1 calc R
H95B H -0.2290 0.4559 -0.0304 0.299 Uiso 1 1 calc R
H95C H -0.2301 0.4681 -0.1174 0.299 Uiso 1 1 calc R
C96 C 0.1039(14) 0.0929(14) 0.5951(13) 0.235(9) Uiso 1 1 d .
H96 H 0.1340 0.1243 0.6478 0.281 Uiso 1 1 calc R
C97 C 0.1503(8) 0.1305(8) 0.5507(8) 0.130(4) Uiso 1 1 d .
H97A H 0.1166 0.1247 0.4962 0.156 Uiso 1 1 calc R
H97B H 0.1614 0.1885 0.5736 0.156 Uiso 1 1 calc R
C98 C 0.2213(8) 0.0997(7) 0.5497(8) 0.131(4) Uiso 1 1 d .
H98A H 0.2622 0.1395 0.5888 0.157 Uiso 1 1 calc R
H98B H 0.2301 0.1065 0.4982 0.157 Uiso 1 1 calc R
C99 C 0.2573(8) 0.0186(8) 0.5602(8) 0.148(5) Uiso 1 1 d .
H99A H 0.2543 -0.0169 0.5091 0.177 Uiso 1 1 calc R
H99B H 0.3153 0.0265 0.5920 0.177 Uiso 1 1 calc R
C100 C 0.1995(9) -0.0129(9) 0.6026(9) 0.165(6) Uiso 1 1 d .
H10D H 0.1866 -0.0704 0.5785 0.197 Uiso 1 1 calc R
H10E H 0.2333 -0.0108 0.6565 0.197 Uiso 1 1 calc R
C101 C 0.1213(7) 0.0155(8) 0.6122(7) 0.125(4) Uiso 1 1 d .
H10F H 0.0763 -0.0241 0.5782 0.150 Uiso 1 1 calc R
H10G H 0.1188 0.0161 0.6671 0.150 Uiso 1 1 calc R
C102 C 0.0346(12) 0.1278(11) 0.5914(11) 0.225(8) Uiso 1 1 d .
H10H H 0.0024 0.1058 0.6237 0.338 Uiso 1 1 calc R
H10I H 0.0020 0.1181 0.5368 0.338 Uiso 1 1 calc R
H10J H 0.0476 0.1856 0.6109 0.338 Uiso 1 1 calc R
H42A H 0.865(2) 0.396(2) 0.472(3) 0.040 Uiso 1 1 d D
H42B H 0.840(3) 0.4839(15) 0.505(3) 0.040 Uiso 1 1 d D
H43A H 0.6214(15) 0.436(3) 0.444(2) 0.040 Uiso 1 1 d D
H43B H 0.690(3) 0.4916(14) 0.511(3) 0.040 Uiso 1 1 d D
H44A H 0.756(2) 0.285(2) 0.392(3) 0.040 Uiso 1 1 d D
H44B H 0.6631(14) 0.301(3) 0.369(3) 0.040 Uiso 1 1 d D
H86A H 0.338(3) 0.053(2) -0.005(2) 0.040 Uiso 1 1 d D
H86B H 0.415(2) 0.070(3) 0.064(3) 0.040 Uiso 1 1 d D
H87A H 0.4012(16) 0.165(3) 0.193(3) 0.040 Uiso 1 1 d D
H87B H 0.338(3) 0.2320(11) 0.182(3) 0.040 Uiso 1 1 d D
H88A H 0.217(3) 0.142(3) -0.0122(14) 0.040 Uiso 1 1 d D
H88B H 0.220(3) 0.2177(19) 0.058(3) 0.040 Uiso 1 1 d D

loop_
_atom_site_aniso_label
_atom_site_aniso_U_11
_atom_site_aniso_U_22
_atom_site_aniso_U_33
_atom_site_aniso_U_23
_atom_site_aniso_U_13
_atom_site_aniso_U_12
La1 0.01732(15) 0.01858(15) 0.02057(16) 0.00517(12) 0.00688(12) 0.00297(11)
La2 0.01630(15) 0.01894(15) 0.01847(16) 0.00518(12) 0.00406(12) -0.00083(11)
C1 0.023(3) 0.024(3) 0.030(3) 0.007(2) 0.008(2) 0.009(2)
C2 0.013(2) 0.026(3) 0.032(3) -0.001(2) 0.005(2) 0.005(2)
C3 0.024(3) 0.024(3) 0.031(3) 0.001(2) 0.017(2) 0.005(2)
C4 0.024(3) 0.026(3) 0.024(3) -0.001(2) 0.006(2) 0.010(2)
C5 0.019(3) 0.018(3) 0.033(3) 0.001(2) 0.007(2) 0.002(2)
C6 0.035(3) 0.040(4) 0.038(3) 0.013(3) 0.014(3) 0.019(3)
C7 0.024(3) 0.042(4) 0.045(4) -0.002(3) -0.001(3) 0.002(3)
C8 0.032(3) 0.032(3) 0.048(4) 0.009(3) 0.023(3) 0.005(3)
C9 0.048(4) 0.038(4) 0.026(3) -0.006(3) 0.004(3) 0.009(3)
C10 0.028(3) 0.029(3) 0.048(4) -0.002(3) 0.010(3) -0.004(2)
C11 0.022(3) 0.020(3) 0.024(3) 0.006(2) 0.005(2) 0.005(2)
C12 0.019(3) 0.018(3) 0.027(3) 0.008(2) 0.003(2) -0.001(2)
C13 0.021(3) 0.020(3) 0.025(3) 0.009(2) 0.008(2) 0.004(2)
C14 0.020(3) 0.021(3) 0.022(3) 0.008(2) -0.001(2) 0.000(2)
C15 0.019(3) 0.019(3) 0.026(3) 0.009(2) 0.005(2) 0.008(2)
C16 0.031(3) 0.027(3) 0.026(3) 0.002(2) 0.006(2) 0.006(2)
C17 0.023(3) 0.031(3) 0.040(3) 0.008(3) 0.007(3) -0.005(2)
C18 0.036(3) 0.036(3) 0.031(3) 0.012(3) 0.015(3) 0.003(3)
C19 0.040(3) 0.027(3) 0.027(3) 0.011(2) -0.001(3) -0.001(3)
C20 0.022(3) 0.034(3) 0.043(4) 0.017(3) 0.008(3) 0.003(2)
C21 0.014(2) 0.020(3) 0.021(3) -0.001(2) 0.004(2) -0.002(2)
C22 0.019(3) 0.036(3) 0.024(3) 0.011(2) 0.006(2) -0.003(2)
C23 0.017(3) 0.021(3) 0.042(3) 0.007(2) 0.001(2) -0.007(2)
C24 0.015(3) 0.024(3) 0.026(3) -0.002(2) 0.000(2) -0.003(2)
C25 0.015(2) 0.027(3) 0.017(3) 0.002(2) 0.000(2) -0.002(2)
C26 0.024(3) 0.029(3) 0.031(3) 0.002(2) 0.007(2) 0.006(2)
C27 0.031(3) 0.069(5) 0.034(3) 0.024(3) 0.016(3) 0.001(3)
C28 0.042(4) 0.028(3) 0.068(5) 0.019(3) 0.001(3) -0.007(3)
C29 0.039(4) 0.029(3) 0.040(4) -0.014(3) 0.006(3) 0.004(3)
C30 0.028(3) 0.037(3) 0.020(3) 0.004(2) 0.003(2) -0.005(2)
C31 0.018(3) 0.038(3) 0.018(3) 0.012(2) -0.001(2) 0.001(2)
C32 0.032(3) 0.029(3) 0.016(3) 0.004(2) 0.001(2) -0.007(2)
C33 0.031(3) 0.042(3) 0.015(3) 0.005(2) 0.004(2) 0.006(3)
C34 0.023(3) 0.039(3) 0.019(3) 0.017(2) 0.000(2) -0.002(2)
C35 0.026(3) 0.028(3) 0.019(3) 0.009(2) -0.001(2) 0.003(2)
C36 0.020(3) 0.073(5) 0.035(4) 0.023(3) 0.002(3) 0.005(3)
C37 0.063(4) 0.036(4) 0.022(3) 0.002(3) 0.000(3) -0.016(3)
C38 0.055(4) 0.050(4) 0.031(3) 0.006(3) 0.013(3) 0.015(3)
C39 0.040(4) 0.064(4) 0.035(4) 0.029(3) 0.005(3) -0.008(3)
C40 0.045(4) 0.034(4) 0.051(4) 0.014(3) 0.003(3) 0.007(3)
C41 0.021(3) 0.022(3) 0.018(3) 0.008(2) 0.005(2) 0.003(2)
C42 0.021(3) 0.021(3) 0.021(3) 0.004(2) 0.004(2) 0.003(2)
C43 0.021(3) 0.020(3) 0.023(3) 0.006(2) 0.008(2) 0.003(2)
C44 0.018(3) 0.024(3) 0.030(3) 0.001(2) 0.012(2) -0.002(2)
La3 0.02136(16) 0.01976(15) 0.01674(15) 0.00121(12) 0.00564(13) -0.00269(12)
La4 0.02340(16) 0.01838(15) 0.02496(17) 0.00428(13) 0.01156(13) 0.00324(12)
C45 0.021(3) 0.021(3) 0.015(3) -0.004(2) 0.002(2) -0.003(2)
C46 0.026(3) 0.029(3) 0.018(3) 0.002(2) 0.009(2) -0.002(2)
C47 0.034(3) 0.025(3) 0.017(3) 0.002(2) 0.001(2) 0.002(2)
C48 0.024(3) 0.035(3) 0.014(3) -0.004(2) 0.000(2) 0.006(2)
C49 0.019(3) 0.023(3) 0.018(3) -0.002(2) 0.000(2) -0.001(2)
C50 0.037(3) 0.022(3) 0.039(3) 0.004(3) 0.011(3) 0.006(2)
C51 0.036(3) 0.051(4) 0.026(3) 0.003(3) 0.015(3) -0.002(3)
C52 0.062(4) 0.031(3) 0.033(4) 0.007(3) 0.000(3) -0.003(3)
C53 0.039(4) 0.060(4) 0.032(3) 0.003(3) 0.004(3) 0.022(3)
C54 0.036(3) 0.040(3) 0.030(3) -0.006(3) 0.008(3) -0.015(3)
C55 0.015(2) 0.020(3) 0.020(3) -0.001(2) -0.001(2) -0.005(2)
C56 0.018(3) 0.026(3) 0.028(3) 0.001(2) 0.002(2) -0.003(2)
C57 0.021(3) 0.031(3) 0.034(3) -0.003(3) 0.011(3) -0.006(2)
C58 0.037(3) 0.030(3) 0.023(3) 0.001(2) 0.013(3) -0.014(3)
C59 0.028(3) 0.021(3) 0.022(3) 0.003(2) 0.002(2) -0.005(2)
C60 0.032(3) 0.029(3) 0.025(3) -0.003(2) 0.010(3) -0.007(2)
C61 0.025(3) 0.036(3) 0.042(4) 0.010(3) -0.003(3) 0.000(3)
C62 0.037(4) 0.056(4) 0.067(5) -0.013(4) 0.024(4) 0.008(3)
C63 0.070(5) 0.050(4) 0.037(4) 0.004(3) 0.021(4) -0.029(4)
C64 0.053(4) 0.027(3) 0.036(4) 0.008(3) -0.005(3) -0.003(3)
C65 0.035(3) 0.020(3) 0.028(3) -0.002(2) 0.014(3) 0.006(2)
C66 0.028(3) 0.029(3) 0.029(3) 0.000(2) 0.007(3) 0.009(2)
C67 0.022(3) 0.022(3) 0.044(4) -0.002(3) 0.015(3) 0.005(2)
C68 0.033(3) 0.032(3) 0.030(3) 0.008(3) 0.018(3) 0.013(3)
C69 0.021(3) 0.027(3) 0.030(3) -0.003(2) 0.008(2) 0.010(2)
C70 0.070(5) 0.029(3) 0.062(5) 0.005(3) 0.046(4) 0.006(3)
C71 0.053(4) 0.059(5) 0.032(4) 0.005(3) -0.001(3) 0.026(4)
C72 0.022(3) 0.028(3) 0.085(5) 0.000(3) 0.014(3) 0.002(3)
C73 0.068(5) 0.046(4) 0.037(4) 0.018(3) 0.032(4) 0.021(3)
C74 0.031(3) 0.050(4) 0.043(4) -0.015(3) 0.005(3) 0.002(3)
C75 0.031(3) 0.015(3) 0.039(3) 0.001(2) 0.010(3) 0.000(2)
C76 0.028(3) 0.021(3) 0.040(3) 0.009(2) 0.010(3) -0.004(2)
C77 0.036(3) 0.017(3) 0.051(4) 0.013(3) 0.024(3) 0.003(2)
C78 0.032(3) 0.023(3) 0.034(3) 0.012(2) 0.010(3) 0.008(2)
C79 0.027(3) 0.017(3) 0.036(3) 0.008(2) 0.011(3) 0.003(2)
C80 0.047(4) 0.027(3) 0.041(4) 0.000(3) 0.015(3) -0.002(3)
C81 0.034(3) 0.033(3) 0.059(4) 0.011(3) 0.013(3) -0.002(3)
C82 0.044(4) 0.035(4) 0.070(5) 0.022(3) 0.036(4) 0.014(3)
C83 0.058(4) 0.036(4) 0.037(4) 0.015(3) 0.011(3) 0.007(3)
C84 0.034(3) 0.030(3) 0.054(4) 0.015(3) 0.014(3) 0.009(3)
C85 0.025(3) 0.020(3) 0.026(3) 0.005(2) 0.015(2) 0.000(2)
C86 0.026(3) 0.022(3) 0.028(3) 0.007(2) 0.007(2) 0.003(2)
C87 0.026(3) 0.030(3) 0.027(3) 0.006(3) 0.010(3) 0.003(2)
C88 0.025(3) 0.031(3) 0.022(3) 0.000(2) 0.010(2) 0.001(2)

loop_
_atom_type_symbol
_atom_type_description
_atom_type_scat_dispersion_real
_atom_type_scat_dispersion_imag
_atom_type_scat_source
C C 0.0033 0.0016 'International Tables Vol C Tables 4.2.6.8 and 6.1.1.4'
H H 0.0000 0.0000 'International Tables Vol C Tables 4.2.6.8 and 6.1.1.4'
La La -0.2871 2.4523 'International Tables Vol C Tables 4.2.6.8 and 6.1.1.4'

loop_
_geom_angle_atom_site_label_1
_geom_angle_atom_site_label_2
_geom_angle_atom_site_label_3
_geom_angle
Cnt1 La1 C41 117.9
Cnt1 La1 C42 106.8
Cnt1 La1 C44 99.9
Cnt2 La1 C41 107.4
Cnt2 La1 C42 109.2
Cnt2 La1 C44 124.4
Cnt1 La1 Cnt2 134.1
Cnt3 La2 C41 118.3
Cnt3 La2 C43 106.4
Cnt3 La2 C44 101.4
Cnt4 La2 C41 105.8
Cnt4 La2 C43 107.6
Cnt4 La2 C44 122.7
Cnt3 La2 Cnt4 134.8
Cnt5 La3 C85 118.5
Cnt5 La3 C86 105.2
Cnt5 La3 C88 102.5
Cnt6 La3 C85 106.2
Cnt6 La3 C86 109.6
Cnt6 La3 C88 121.7
Cnt5 La3 Cnt6 134.4
Cnt7 La4 C85 119.4
Cnt7 La4 C87 107.0
Cnt7 La4 C88 102.6
Cnt8 La4 C85 105.6
Cnt8 La4 C87 108.3
Cnt8 La4 C88 121.7
Cnt7 La4 Cnt8 134.2
C42 La1 C14 127.43(15)
C42 La1 C4 131.74(15)
C14 La1 C4 100.82(15)
C42 La1 C15 98.32(15)
C14 La1 C15 29.22(14)
C4 La1 C15 129.91(15)
C42 La1 C5 107.67(16)
C14 La1 C5 122.28(15)
C4 La1 C5 29.31(15)
C15 La1 C5 146.65(15)
C42 La1 C13 129.88(15)
C14 La1 C13 29.67(13)
C4 La1 C13 90.88(15)
C15 La1 C13 48.26(13)
C5 La1 C13 119.54(15)
C42 La1 C3 117.71(16)
C14 La1 C3 107.89(15)
C4 La1 C3 29.35(14)
C15 La1 C3 133.67(15)
C5 La1 C3 48.01(14)
C13 La1 C3 85.51(14)
C42 La1 C44 52.88(15)
C14 La1 C44 117.26(15)
C4 La1 C44 109.23(15)
C15 La1 C44 99.31(14)
C5 La1 C44 80.99(15)
C13 La1 C44 146.13(14)
C3 La1 C44 125.13(15)
C42 La1 C12 101.53(15)
C14 La1 C12 48.29(14)
C4 La1 C12 111.48(15)
C15 La1 C12 47.85(14)
C5 La1 C12 140.21(14)
C13 La1 C12 29.12(14)
C3 La1 C12 94.48(14)
C44 La1 C12 138.78(14)
C42 La1 C11 84.11(15)
C14 La1 C11 48.19(14)
C4 La1 C11 138.30(15)
C15 La1 C11 29.16(14)
C5 La1 C11 167.47(15)
C13 La1 C11 47.95(14)
C3 La1 C11 123.01(14)
C44 La1 C11 110.24(14)
C12 La1 C11 28.75(13)
C42 La1 C2 89.51(15)
C14 La1 C2 135.77(15)
C4 La1 C2 47.94(15)
C15 La1 C2 155.29(15)
C5 La1 C2 47.55(14)
C13 La1 C2 109.60(15)
C3 La1 C2 28.90(15)
C44 La1 C2 104.04(15)
C12 La1 C2 107.69(14)
C11 La1 C2 130.62(14)
C42 La1 C41 29.48(14)
C14 La1 C41 113.60(14)
C4 La1 C41 135.09(15)
C15 La1 C41 86.73(14)
C5 La1 C41 105.78(14)
C13 La1 C41 132.90(13)
C3 La1 C41 138.50(15)
C44 La1 C41 29.15(14)
C12 La1 C41 112.86(14)
C11 La1 C41 86.56(14)
C2 La1 C41 110.13(15)
C42 La1 C1 83.94(15)
C14 La1 C1 148.59(15)
C4 La1 C1 47.89(15)
C15 La1 C1 174.81(15)
C5 La1 C1 28.75(14)
C13 La1 C1 133.05(14)
C3 La1 C1 47.65(15)
C44 La1 C1 78.28(15)
C12 La1 C1 136.40(14)
C11 La1 C1 156.02(15)
C2 La1 C1 28.71(14)
C41 La1 C1 93.11(14)
C43 La2 C44 52.98(15)
C43 La2 C31 97.53(16)
C44 La2 C31 98.00(15)
C43 La2 C33 99.39(16)
C44 La2 C33 136.60(16)
C31 La2 C33 48.01(15)
C43 La2 C35 126.18(16)
C44 La2 C35 116.93(15)
C31 La2 C35 28.92(15)
C33 La2 C35 48.15(15)
C43 La2 C32 82.27(16)
C44 La2 C32 107.72(15)
C31 La2 C32 29.04(15)
C33 La2 C32 29.21(15)
C35 La2 C32 47.93(15)
C43 La2 C34 127.87(16)
C44 La2 C34 145.04(15)
C31 La2 C34 47.98(14)
C33 La2 C34 29.24(16)
C35 La2 C34 29.28(14)
C32 La2 C34 48.10(15)
C43 La2 C21 88.40(15)
C44 La2 C21 104.74(15)
C31 La2 C21 155.13(14)
C33 La2 C21 107.25(14)
C35 La2 C21 136.48(15)
C32 La2 C21 130.23(14)
C34 La2 C21 110.20(14)
C43 La2 C23 131.22(16)
C44 La2 C23 111.12(16)
C31 La2 C23 131.25(16)
C33 La2 C23 112.03(16)
C35 La2 C23 102.46(16)
C32 La2 C23 139.50(16)
C34 La2 C23 92.07(16)
C21 La2 C23 47.78(14)
C43 La2 C22 116.47(15)
C44 La2 C22 126.30(15)
C31 La2 C22 134.42(15)
C33 La2 C22 94.77(15)
C35 La2 C22 108.92(15)
C32 La2 C22 123.71(15)
C34 La2 C22 86.51(15)
C21 La2 C22 28.88(14)
C23 La2 C22 29.01(15)
C43 La2 C24 108.02(16)
C44 La2 C24 82.95(15)
C31 La2 C24 147.92(15)
C33 La2 C24 140.44(15)
C35 La2 C24 123.90(15)
C32 La2 C24 168.56(15)
C34 La2 C24 120.56(15)
C21 La2 C24 47.43(13)
C23 La2 C24 29.12(15)
C22 La2 C24 47.60(14)
C43 La2 C25 83.88(15)
C44 La2 C25 79.43(15)
C31 La2 C25 175.53(15)
C33 La2 C25 136.05(14)
C35 La2 C25 149.94(15)
C32 La2 C25 155.30(15)
C34 La2 C25 133.87(14)
C21 La2 C25 28.80(13)
C23 La2 C25 47.57(15)
C22 La2 C25 47.43(14)
C24 La2 C25 28.51(14)
C43 La2 C41 29.28(13)
C44 La2 C41 29.20(14)
C31 La2 C41 85.83(14)
C33 La2 C41 110.65(15)
C35 La2 C41 112.99(14)
C32 La2 C41 84.28(14)
C34 La2 C41 131.14(15)
C21 La2 C41 109.44(14)
C23 La2 C41 136.22(15)
C22 La2 C41 137.98(14)
C24 La2 C41 107.13(14)
C25 La2 C41 93.48(14)
C5 C1 C2 107.3(5)
C5 C1 C6 126.8(5)
C2 C1 C6 125.4(5)
C5 C1 La1 73.1(3)
C2 C1 La1 74.5(3)
C6 C1 La1 124.4(3)
C3 C2 C1 108.7(5)
C3 C2 C7 123.8(5)
C1 C2 C7 127.3(5)
C3 C2 La1 74.7(3)
C1 C2 La1 76.8(3)
C7 C2 La1 119.0(3)
C2 C3 C4 107.7(5)
C2 C3 C8 123.9(5)
C4 C3 C8 127.5(5)
C2 C3 La1 76.4(3)
C4 C3 La1 74.2(3)
C8 C3 La1 124.3(3)
C5 C4 C3 107.5(5)
C5 C4 C9 125.2(5)
C3 C4 C9 127.2(5)
C5 C4 La1 76.0(3)
C3 C4 La1 76.4(3)
C9 C4 La1 117.1(3)
C1 C5 C4 108.8(4)
C1 C5 C10 125.6(5)
C4 C5 C10 125.4(5)
C1 C5 La1 78.1(3)
C4 C5 La1 74.7(3)
C10 C5 La1 118.2(3)
C12 C11 C15 107.6(4)
C12 C11 C16 126.3(5)
C15 C11 C16 125.9(4)
C12 C11 La1 75.1(3)
C15 C11 La1 73.8(3)
C16 C11 La1 121.2(3)
C11 C12 C13 108.9(4)
C11 C12 C17 125.4(5)
C13 C12 C17 125.5(4)
C11 C12 La1 76.2(3)
C13 C12 La1 75.1(3)
C17 C12 La1 119.3(3)
C12 C13 C14 106.9(4)
C12 C13 C18 126.8(4)
C14 C13 C18 125.4(5)
C12 C13 La1 75.8(3)
C14 C13 La1 73.4(3)
C18 C13 La1 124.8(3)
C15 C14 C13 108.1(4)
C15 C14 C19 125.3(5)
C13 C14 C19 126.5(5)
C15 C14 La1 76.5(3)
C13 C14 La1 77.0(3)
C19 C14 La1 110.3(3)
C14 C15 C11 108.5(4)
C14 C15 C20 124.9(5)
C11 C15 C20 126.1(5)
C14 C15 La1 74.3(3)
C11 C15 La1 77.1(3)
C20 C15 La1 121.4(3)
C22 C21 C25 108.2(4)
C22 C21 C26 125.4(4)
C25 C21 C26 126.2(5)
C22 C21 La2 75.9(3)
C25 C21 La2 76.8(3)
C26 C21 La2 117.7(3)
C21 C22 C23 108.0(4)
C21 C22 C27 124.5(5)
C23 C22 C27 126.7(5)
C21 C22 La2 75.2(3)
C23 C22 La2 75.3(3)
C27 C22 La2 123.7(4)
C22 C23 C24 107.2(5)
C22 C23 C28 126.7(5)
C24 C23 C28 125.7(5)
C22 C23 La2 75.7(3)
C24 C23 La2 75.8(3)
C28 C23 La2 119.4(4)
C25 C24 C23 108.4(4)
C25 C24 C29 127.0(5)
C23 C24 C29 124.5(5)
C25 C24 La2 76.5(3)
C23 C24 La2 75.1(3)
C29 C24 La2 116.6(3)
C24 C25 C21 108.0(4)
C24 C25 C30 126.2(5)
C21 C25 C30 125.3(5)
C24 C25 La2 75.0(3)
C21 C25 La2 74.4(3)
C30 C25 La2 122.6(3)
C35 C31 C32 108.7(4)
C35 C31 C36 125.5(5)
C32 C31 C36 125.2(5)
C35 C31 La2 75.7(3)
C32 C31 La2 75.9(3)
C36 C31 La2 121.4(3)
C31 C32 C33 107.8(5)
C31 C32 C37 126.8(5)
C33 C32 C37 125.2(5)
C31 C32 La2 75.1(3)
C33 C32 La2 75.1(3)
C37 C32 La2 120.8(4)
C32 C33 C34 107.9(5)
C32 C33 C38 125.7(5)
C34 C33 C38 126.3(5)
C32 C33 La2 75.6(3)
C34 C33 La2 75.7(3)
C38 C33 La2 117.2(4)
C33 C34 C35 107.5(4)
C33 C34 C39 127.3(5)
C35 C34 C39 124.1(5)
C33 C34 La2 75.1(3)
C35 C34 La2 75.0(3)
C39 C34 La2 125.3(4)
C31 C35 C34 108.1(5)
C31 C35 C40 126.7(5)
C34 C35 C40 125.2(5)
C31 C35 La2 75.4(3)
C34 C35 La2 75.7(3)
C40 C35 La2 117.7(4)
C43 C41 C42 123.8(5)
C43 C41 C44 118.0(4)
C42 C41 C44 118.2(4)
C43 C41 La1 130.4(3)
C42 C41 La1 67.0(3)
C44 C41 La1 74.1(3)
C43 C41 La2 67.1(3)
C42 C41 La2 132.3(3)
C44 C41 La2 72.5(3)
La1 C41 La2 146.61(19)
C41 C42 La1 83.5(3)
C41 C43 La2 83.7(3)
C41 C44 La2 78.3(3)
C41 C44 La1 76.7(3)
La2 C44 La1 155.0(2)
C86 La3 C47 130.66(16)
C86 La3 C48 110.51(17)
C47 La3 C48 29.28(15)
C86 La3 C59 128.42(16)
C47 La3 C59 100.46(15)
C48 La3 C59 119.24(16)
C86 La3 C46 111.91(16)
C47 La3 C46 29.44(15)
C48 La3 C46 48.16(14)
C59 La3 C46 110.80(15)
C86 La3 C55 99.62(16)
C47 La3 C55 129.53(15)
C48 La3 C55 143.83(15)
C59 La3 C55 29.09(14)
C46 La3 C55 135.82(14)
C86 La3 C56 84.32(16)
C47 La3 C56 136.07(15)
C48 La3 C56 164.49(16)
C59 La3 C56 48.01(15)
C46 La3 C56 123.05(14)
C55 La3 C56 29.27(14)
C86 La3 C57 101.25(17)
C47 La3 C57 108.43(16)
C48 La3 C57 137.69(16)
C59 La3 C57 47.75(15)
C46 La3 C57 94.61(15)
C55 La3 C57 47.94(14)
C56 La3 C57 29.06(15)
C86 La3 C88 53.08(16)
C47 La3 C88 115.28(16)
C48 La3 C88 86.24(15)
C59 La3 C88 115.95(15)
C46 La3 C88 126.71(15)
C55 La3 C88 96.79(14)
C56 La3 C88 107.06(15)
C57 La3 C88 135.92(16)
C86 La3 C45 85.29(15)
C47 La3 C45 47.70(15)
C48 La3 C45 47.54(14)
C59 La3 C45 139.20(14)
C46 La3 C45 28.66(14)
C55 La3 C45 158.89(13)
C56 La3 C45 133.16(14)
C57 La3 C45 111.02(14)
C88 La3 C45 102.44(14)
C86 La3 C58 129.39(17)
C47 La3 C58 89.33(16)
C48 La3 C58 116.74(16)
C59 La3 C58 28.98(14)
C46 La3 C58 88.01(14)
C55 La3 C58 47.82(14)
C56 La3 C58 47.74(16)
C57 La3 C58 28.76(16)
C88 La3 C58 143.67(15)
C45 La3 C58 113.85(14)
C86 La3 C49 84.42(16)
C47 La3 C49 47.68(15)
C48 La3 C49 28.78(15)
C59 La3 C49 147.02(15)
C46 La3 C49 47.47(14)
C55 La3 C49 171.11(14)
C56 La3 C49 159.59(14)
C57 La3 C49 139.29(14)
C88 La3 C49 79.24(15)
C45 La3 C49 28.58(13)
C58 La3 C49 134.31(15)
C86 La3 C85 29.69(14)
C47 La3 C85 139.18(15)
C48 La3 C85 110.42(15)
C59 La3 C85 113.53(14)
C46 La3 C85 135.34(14)
C55 La3 C85 86.12(14)
C56 La3 C85 84.67(15)
C57 La3 C85 111.02(16)
C88 La3 C85 29.05(15)
C45 La3 C85 106.67(14)
C58 La3 C85 131.17(15)
C49 La3 C85 93.83(14)
C87 La4 C67 132.44(16)
C87 La4 C78 98.44(17)
C67 La4 C78 111.39(16)
C87 La4 C66 110.68(17)
C67 La4 C66 29.16(16)
C78 La4 C66 140.31(16)
C87 La4 C76 128.08(16)
C67 La4 C76 99.15(15)
C78 La4 C76 48.39(16)
C66 La4 C76 119.54(16)
C87 La4 C68 115.63(17)
C67 La4 C68 29.24(16)
C78 La4 C68 95.44(16)
C66 La4 C68 48.09(16)
C76 La4 C68 107.35(16)
C87 La4 C79 83.00(16)
C67 La4 C79 138.06(15)
C78 La4 C79 29.44(14)
C66 La4 C79 166.14(15)
C76 La4 C79 47.91(15)
C68 La4 C79 124.79(16)
C87 La4 C75 99.60(16)
C67 La4 C75 127.94(15)
C78 La4 C75 48.25(16)
C66 La4 C75 143.10(16)
C76 La4 C75 29.05(14)
C68 La4 C75 133.69(16)
C79 La4 C75 28.89(15)
C87 La4 C88 53.28(16)
C67 La4 C88 113.66(17)
C78 La4 C88 134.58(15)
C66 La4 C88 85.07(16)
C76 La4 C88 117.33(16)
C68 La4 C88 127.52(16)
C79 La4 C88 105.74(15)
C75 La4 C88 97.22(16)
C87 La4 C77 127.51(17)
C67 La4 C77 90.17(16)
C78 La4 C77 29.50(16)
C66 La4 C77 118.26(16)
C76 La4 C77 29.05(16)
C68 La4 C77 86.04(15)
C79 La4 C77 48.13(14)
C75 La4 C77 47.91(15)
C88 La4 C77 144.64(16)
C87 La4 C69 87.97(15)
C67 La4 C69 47.90(15)
C78 La4 C69 109.81(16)
C66 La4 C69 47.69(15)
C76 La4 C69 135.90(15)
C68 La4 C69 29.15(15)
C79 La4 C69 134.07(16)
C75 La4 C69 157.43(16)
C88 La4 C69 104.25(16)
C77 La4 C69 111.10(16)
C87 La4 C65 85.17(16)
C67 La4 C65 47.94(15)
C78 La4 C65 138.38(16)
C66 La4 C65 29.14(15)
C76 La4 C65 146.74(15)
C68 La4 C65 47.83(15)
C79 La4 C65 159.63(16)
C75 La4 C65 171.48(16)
C88 La4 C65 79.89(15)
C77 La4 C65 133.55(15)
C69 La4 C65 28.59(15)
C87 La4 C85 29.71(15)
C67 La4 C85 138.54(15)
C78 La4 C85 109.09(15)
C66 La4 C85 109.53(15)
C76 La4 C85 114.32(14)
C68 La4 C85 138.16(15)
C79 La4 C85 83.37(14)
C75 La4 C85 86.53(14)
C88 La4 C85 29.06(15)
C77 La4 C85 130.81(14)
C69 La4 C85 109.09(14)
C65 La4 C85 94.43(14)
C46 C45 C49 108.8(5)
C46 C45 C50 125.3(4)
C49 C45 C50 125.8(5)
C46 C45 La3 74.3(3)
C49 C45 La3 76.3(3)
C50 C45 La3 119.2(3)
C45 C46 C47 107.8(4)
C45 C46 C51 124.6(5)
C47 C46 C51 127.1(5)
C45 C46 La3 77.1(3)
C47 C46 La3 74.9(3)
C51 C46 La3 121.2(3)
C48 C47 C46 107.4(5)
C48 C47 C52 125.0(5)
C46 C47 C52 127.4(5)
C48 C47 La3 75.6(3)
C46 C47 La3 75.7(3)
C52 C47 La3 118.7(3)
C49 C48 C47 108.1(4)
C49 C48 C53 126.8(5)
C47 C48 C53 125.0(5)
C49 C48 La3 77.7(3)
C47 C48 La3 75.1(3)
C53 C48 La3 115.6(3)
C45 C49 C48 107.9(4)
C45 C49 C54 126.0(5)
C48 C49 C54 125.6(5)
C45 C49 La3 75.1(3)
C48 C49 La3 73.5(3)
C54 C49 La3 124.3(3)
C59 C55 C56 107.9(4)
C59 C55 C60 124.7(5)
C56 C55 C60 127.0(5)
C59 C55 La3 75.3(3)
C56 C55 La3 76.1(3)
C60 C55 La3 120.2(3)
C57 C56 C55 107.4(5)
C57 C56 C61 125.7(5)
C55 C56 C61 126.7(5)
C57 C56 La3 75.6(3)
C55 C56 La3 74.6(3)
C61 C56 La3 120.0(3)
C58 C57 C56 108.5(5)
C58 C57 C62 126.5(5)
C56 C57 C62 124.7(6)
C58 C57 La3 76.2(3)
C56 C57 La3 75.4(3)
C62 C57 La3 120.0(4)
C57 C58 C59 107.8(5)
C57 C58 C63 126.2(5)
C59 C58 C63 125.2(6)
C57 C58 La3 75.1(3)
C59 C58 La3 74.0(3)
C63 C58 La3 125.3(4)
C55 C59 C58 108.5(5)
C55 C59 C64 124.9(5)
C58 C59 C64 126.6(5)
C55 C59 La3 75.6(3)
C58 C59 La3 77.1(3)
C64 C59 La3 115.9(3)
C69 C65 C66 107.4(5)
C69 C65 C70 126.6(5)
C66 C65 C70 125.3(6)
C69 C65 La4 75.3(3)
C66 C65 La4 73.1(3)
C70 C65 La4 124.8(3)
C67 C66 C65 108.2(5)
C67 C66 C71 127.0(5)
C65 C66 C71 124.7(5)
C67 C66 La4 74.5(3)
C65 C66 La4 77.8(3)
C71 C66 La4 118.1(3)
C66 C67 C68 108.5(5)
C66 C67 C72 124.9(6)
C68 C67 C72 126.5(5)
C66 C67 La4 76.4(3)
C68 C67 La4 76.5(3)
C72 C67 La4 116.3(3)
C67 C68 C69 107.5(5)
C67 C68 C73 128.0(5)
C69 C68 C73 123.7(5)
C67 C68 La4 74.3(3)
C69 C68 La4 77.2(3)
C73 C68 La4 122.4(4)
C65 C69 C68 108.3(5)
C65 C69 C74 127.0(5)
C68 C69 C74 124.5(5)
C65 C69 La4 76.2(3)
C68 C69 La4 73.7(3)
C74 C69 La4 120.2(3)
C79 C75 C76 108.4(5)
C79 C75 C80 126.3(5)
C76 C75 C80 124.9(5)
C79 C75 La4 75.5(3)
C76 C75 La4 75.1(3)
C80 C75 La4 121.4(4)
C75 C76 C77 108.5(5)
C75 C76 C81 125.5(5)
C77 C76 C81 125.7(5)
C75 C76 La4 75.8(3)
C77 C76 La4 76.4(3)
C81 C76 La4 119.5(4)
C76 C77 C78 107.5(5)
C76 C77 C82 125.7(5)
C78 C77 C82 125.9(6)
C76 C77 La4 74.6(3)
C78 C77 La4 73.9(3)
C82 C77 La4 125.4(3)
C79 C78 C77 107.3(5)
C79 C78 C83 124.7(5)
C77 C78 C83 128.0(5)
C79 C78 La4 76.0(3)
C77 C78 La4 76.6(3)
C83 C78 La4 114.6(3)
C75 C79 C78 108.3(5)
C75 C79 C84 127.4(5)
C78 C79 C84 123.9(5)
C75 C79 La4 75.6(3)
C78 C79 La4 74.5(3)
C84 C79 La4 121.6(3)
C88 C85 C86 118.9(5)
C88 C85 C87 118.3(4)
C86 C85 C87 122.9(5)
C88 C85 La3 74.2(3)
C86 C85 La3 67.5(3)
C87 C85 La3 130.0(3)
C88 C85 La4 73.5(3)
C86 C85 La4 132.3(3)
C87 C85 La4 66.3(3)
La3 C85 La4 147.6(2)
C85 C86 La3 82.8(3)
C85 C87 La4 84.0(3)
C85 C88 La4 77.4(3)
C85 C88 La3 76.8(3)
La4 C88 La3 154.1(2)
C95 C89 C90 106.9(12)
C95 C89 C94 119.3(12)
C90 C89 C94 116.9(10)
C91 C90 C89 112.9(9)
C90 C91 C92 118.1(9)
C91 C92 C93 110.8(8)
C94 C93 C92 117.2(10)
C93 C94 C89 115.0(10)
C102 C96 C97 107(2)
C102 C96 C101 129(2)
C97 C96 C101 120.7(18)
C98 C97 C96 112.5(15)
C97 C98 C99 136.4(13)
C100 C99 C98 100.0(11)
C101 C100 C99 128.1(14)
C96 C101 C100 117.4(14)

loop_
_geom_bond_atom_site_label_1
_geom_bond_atom_site_label_2
_geom_bond_distance
La1 C42 2.648(5)
La1 C14 2.769(5)
La1 C4 2.793(5)
La1 C15 2.796(5)
La1 C5 2.810(5)
La1 C13 2.816(5)
La1 C3 2.822(4)
La1 C44 2.824(5)
La1 C12 2.825(5)
La1 C11 2.839(5)
La1 C2 2.843(5)
La1 C41 2.858(5)
La1 C1 2.873(5)
Cnt1 La1 2.559
Cnt2 La1 2.538
La2 C43 2.659(5)
La2 C44 2.795(5)
La2 C31 2.801(5)
La2 C33 2.805(5)
La2 C35 2.805(5)
La2 C32 2.812(5)
La2 C34 2.813(5)
La2 C21 2.818(5)
La2 C23 2.822(5)
La2 C22 2.826(5)
La2 C24 2.830(5)
La2 C25 2.848(5)
La2 C41 2.870(5)
Cnt3 La2 2.562
Cnt4 La2 2.537
C1 C5 1.412(7)
C1 C2 1.418(7)
C1 C6 1.504(7)
C2 C3 1.414(7)
C2 C7 1.510(7)
C3 C4 1.423(7)
C3 C8 1.505(7)
C4 C5 1.418(7)
C4 C9 1.507(7)
C5 C10 1.515(7)
C11 C12 1.406(7)
C11 C15 1.419(7)
C11 C16 1.514(7)
C12 C13 1.418(7)
C12 C17 1.512(7)
C13 C14 1.431(6)
C13 C18 1.499(7)
C14 C15 1.404(7)
C14 C19 1.506(7)
C15 C20 1.513(6)
C21 C22 1.408(7)
C21 C25 1.409(6)
C21 C26 1.499(7)
C22 C23 1.415(7)
C22 C27 1.516(7)
C23 C24 1.421(7)
C23 C28 1.507(7)
C24 C25 1.398(7)
C24 C29 1.523(7)
C25 C30 1.497(7)
C31 C35 1.400(7)
C31 C32 1.407(7)
C31 C36 1.510(7)
C32 C33 1.416(7)
C32 C37 1.516(7)
C33 C34 1.418(8)
C33 C38 1.511(7)
C34 C35 1.420(7)
C34 C39 1.505(7)
C35 C40 1.486(7)
C41 C43 1.412(6)
C41 C42 1.415(7)
C41 C44 1.430(7)
La3 C86 2.671(5)
La3 C47 2.797(5)
La3 C48 2.804(5)
La3 C59 2.806(5)
La3 C46 2.807(5)
La3 C55 2.809(5)
La3 C56 2.828(5)
La3 C57 2.831(5)
La3 C88 2.834(5)
La3 C45 2.842(5)
La3 C58 2.845(5)
La3 C49 2.859(5)
La3 C85 2.868(5)
Cnt5 La3 2.554
Cnt6 La3 2.554
La4 C87 2.647(5)
La4 C67 2.780(5)
La4 C78 2.795(5)
La4 C66 2.805(5)
La4 C76 2.807(5)
La4 C68 2.808(5)
La4 C79 2.814(5)
La4 C75 2.815(5)
La4 C88 2.823(5)
La4 C77 2.829(5)
La4 C69 2.854(5)
La4 C65 2.865(5)
La4 C85 2.874(4)
Cnt7 La4 2.552
Cnt8 La4 2.541
C45 C46 1.399(7)
C45 C49 1.407(7)
C45 C50 1.517(7)
C46 C47 1.424(7)
C46 C51 1.505(7)
C47 C48 1.416(7)
C47 C52 1.512(8)
C48 C49 1.408(7)
C48 C53 1.519(7)
C49 C54 1.514(7)
C55 C59 1.410(7)
C55 C56 1.424(7)
C55 C60 1.489(6)
C56 C57 1.420(7)
C56 C61 1.498(7)
C57 C58 1.410(8)
C57 C62 1.508(7)
C58 C59 1.414(7)
C58 C63 1.513(8)
C59 C64 1.506(8)
C65 C69 1.412(7)
C65 C66 1.427(7)
C65 C70 1.493(8)
C66 C67 1.406(8)
C66 C71 1.509(8)
C67 C68 1.411(8)
C67 C72 1.514(7)
C68 C69 1.425(7)
C68 C73 1.494(8)
C69 C74 1.494(8)
C75 C79 1.404(8)
C75 C76 1.410(7)
C75 C80 1.511(7)
C76 C77 1.414(8)
C76 C81 1.505(8)
C77 C78 1.432(8)
C77 C82 1.500(7)
C78 C79 1.425(7)
C78 C83 1.501(8)
C79 C84 1.516(7)
C85 C88 1.430(7)
C85 C86 1.432(7)
C85 C87 1.433(7)
C89 C95 1.388(17)
C89 C90 1.465(13)
C89 C94 1.517(14)
C90 C91 1.453(12)
C91 C92 1.494(11)
C92 C93 1.504(12)
C93 C94 1.399(13)
C96 C102 1.31(2)
C96 C97 1.43(2)
C96 C101 1.43(2)
C97 C98 1.317(14)
C98 C99 1.555(15)
C99 C100 1.490(16)
C100 C101 1.443(15)
